data_2228378
loop_
_publ_author_name
'Kargar, Hadi'
'Kia, Reza'
'Tahir, Muhammad Nawaz'

_publ_section_title
;
 (<i>Z</i>)-3-Diethylamino-6-({2-[(<i>E</i>)-4-(diethylamino)-2-hydroxybenzylideneamino]-4,5-dimethylphenyl}aminomethylidene)cyclohexa-2,4-dienone--5,5'-bis(diethylamino)-2,2'-[4,5-dimethyl-<i>o</i>-phenylenebis(nitrilomethylidyne)]diphenol
;
_journal_coeditor_code HG2737
_journal_issue 12
_journal_name_full 'Acta Crystallographica Section E'
_journal_page_first o3110
_journal_page_last o3111
_journal_paper_doi 10.1107/S1600536810045290
_journal_volume 66
_journal_year 2010
_chemical_formula_moiety 'C30 H38 N4 O2'
_chemical_formula_sum 'C30 H38 N4 O2'
_chemical_formula_weight 486.64
_chemical_name_systematic
(<i>Z</i>)-3-Diethylamino-6-({2-[(<i>E</i>)-4-(diethylamino)-2-hydroxybenzylideneamino]-4,5-dimethylphenyl}aminomethylidene)cyclohexa-2,4-dienone--5,5'-bis(diethylamino)-2,2'-[4,5-dimethyl-<i>o</i>-phenylenebis(nitrilomethylidyne)]diphenol
_space_group_IT_number 2
_symmetry_cell_setting triclinic
_symmetry_space_group_name_Hall '-P 1'
_symmetry_space_group_name_H-M 'P -1'
_atom_sites_solution_hydrogens geom
_atom_sites_solution_primary direct
_atom_sites_solution_secondary difmap
_audit_creation_method SHELXL-97
_cell_angle_alpha 88.241(6)
_cell_angle_beta 89.370(7)
_cell_angle_gamma 65.207(6)
_cell_formula_units_Z 4
_cell_length_a 11.4430(12)
_cell_length_b 12.0251(12)
_cell_length_c 22.171(2)
_cell_measurement_reflns_used 2502
_cell_measurement_temperature 296(2)
_cell_measurement_theta_max 30.50
_cell_measurement_theta_min 2.45
_cell_volume 2768.3(5)
_computing_cell_refinement 'SAINT (Bruker, 2005)'
_computing_data_collection 'APEX2 (Bruker, 2005)'
_computing_data_reduction 'SAINT (Bruker, 2005)'
_computing_molecular_graphics 'SHELXTL (Sheldrick, 2008)'
_computing_publication_material
;
SHELXTL (Sheldrick, 2008) and PLATON (Spek, 2009)
;
_computing_structure_refinement 'SHELXTL (Sheldrick, 2008)'
_computing_structure_solution 'SHELXTL (Sheldrick, 2008)'
_diffrn_ambient_temperature 296(2)
_diffrn_measured_fraction_theta_full 0.989
_diffrn_measured_fraction_theta_max 0.989
_diffrn_measurement_device_type
;
Bruker SMART APEXII CCD area-detector
;
_diffrn_measurement_method '\f and \w'
_diffrn_radiation_monochromator graphite
_diffrn_radiation_source 'fine-focus sealed tube'
_diffrn_radiation_type MoK\a
_diffrn_radiation_wavelength 0.71073
_diffrn_reflns_av_R_equivalents 0.0951
_diffrn_reflns_av_sigmaI/netI 0.1065
_diffrn_reflns_limit_h_max 13
_diffrn_reflns_limit_h_min -13
_diffrn_reflns_limit_k_max 14
_diffrn_reflns_limit_k_min -14
_diffrn_reflns_limit_l_max 26
_diffrn_reflns_limit_l_min -1
_diffrn_reflns_number 44348
_diffrn_reflns_theta_full 25.00
_diffrn_reflns_theta_max 25.00
_diffrn_reflns_theta_min 0.92
_diffrn_standards_number 0
_exptl_absorpt_coefficient_mu 0.074
_exptl_absorpt_correction_T_max 0.9919
_exptl_absorpt_correction_T_min 0.9825
_exptl_absorpt_correction_type multi-scan
_exptl_absorpt_process_details '(<i>SADABS</i>; Bruker, 2005)'
_exptl_crystal_colour yellow
_exptl_crystal_density_diffrn 1.168
_exptl_crystal_density_method 'not measured'
_exptl_crystal_description block
_exptl_crystal_F_000 1048
_exptl_crystal_size_max 0.24
_exptl_crystal_size_mid 0.19
_exptl_crystal_size_min 0.11
_refine_diff_density_max 0.322
_refine_diff_density_min -0.400
_refine_ls_extinction_method none
_refine_ls_goodness_of_fit_ref 1.057
_refine_ls_hydrogen_treatment constr
_refine_ls_matrix_type full
_refine_ls_number_parameters 662
_refine_ls_number_reflns 9655
_refine_ls_number_restraints 0
_refine_ls_restrained_S_all 1.057
_refine_ls_R_factor_all 0.2012
_refine_ls_R_factor_gt 0.1061
_refine_ls_shift/su_max 0.000
_refine_ls_shift/su_mean 0.000
_refine_ls_structure_factor_coef Fsqd
_refine_ls_weighting_details 'calc w=1/[\s^2^(Fo^2^)+(0.1053P)^2^+5.0339P] where P=(Fo^2^+2Fc^2^)/3'
_refine_ls_weighting_scheme calc
_refine_ls_wR_factor_gt 0.2746
_refine_ls_wR_factor_ref 0.3202
_reflns_number_gt 4485
_reflns_number_total 9655
_reflns_threshold_expression I>2\s(I)
_cod_data_source_file hg2737.cif
_cod_data_source_block I
_cod_original_cell_volume 2768.2(5)
_cod_database_code 2228378
_cod_database_fobs_code 2228378

loop_
_symmetry_equiv_pos_as_xyz
'x, y, z'
'-x, -y, -z'

loop_
_atom_site_type_symbol
_atom_site_label
_atom_site_fract_x
_atom_site_fract_y
_atom_site_fract_z
_atom_site_U_iso_or_equiv
_atom_site_adp_type
_atom_site_calc_flag
_atom_site_refinement_flags
_atom_site_occupancy
_atom_site_disorder_assembly
_atom_site_disorder_group
O O1 0.1771(4) 0.4531(4) 0.2969(2) 0.0672(14) Uani d . 1 . .
H H1 0.2090 0.5103 0.2982 0.101 Uiso d R 1 . .
O O2 -0.0627(4) 0.6876(4) 0.34677(19) 0.0623(12) Uani d . 1 . .
H H2 0.0112 0.6973 0.3428 0.093 Uiso d R 1 . .
O O3 0.4368(4) 0.6831(4) 0.15051(19) 0.0657(13) Uani d . 1 . .
H H3 0.5101 0.6915 0.1571 0.099 Uiso d R 1 . .
O O4 0.6807(4) 0.4524(4) 0.2030(2) 0.0628(13) Uani d . 1 . .
N N1 0.3133(5) 0.5755(4) 0.2929(2) 0.0443(12) Uani d . 1 . .
N N2 0.1449(5) 0.7137(4) 0.3758(2) 0.0473(13) Uani d . 1 . .
N N3 0.2933(7) 0.1058(6) 0.1759(3) 0.090(2) Uani d . 1 . .
N N4 -0.3082(5) 0.6070(5) 0.5023(2) 0.0609(15) Uani d . 1 . .
N N5 0.6399(5) 0.7194(4) 0.1182(2) 0.0510(13) Uani d . 1 . .
N N6 0.8132(5) 0.5792(4) 0.2040(2) 0.0480(13) Uani d . 1 . .
H H6 0.7599 0.5478 0.1979 0.058 Uiso d R 1 . .
N N7 0.1980(5) 0.5983(5) -0.0011(2) 0.0640(16) Uani d . 1 . .
N N8 0.7927(6) 0.1075(5) 0.3372(3) 0.0712(17) Uani d . 1 . .
C C1 0.2550(6) 0.3818(6) 0.2556(3) 0.0525(17) Uani d . 1 . .
C C2 0.2365(7) 0.2816(6) 0.2369(3) 0.0622(19) Uani d . 1 . .
H H2A 0.1693 0.2668 0.2536 0.075 Uiso calc R 1 . .
C C3 0.3138(7) 0.2029(6) 0.1944(3) 0.0635(19) Uani d . 1 . .
C C4 0.4164(7) 0.2268(6) 0.1695(3) 0.0625(19) Uani d . 1 . .
H H4A 0.4703 0.1753 0.1408 0.075 Uiso calc R 1 . .
C C5 0.4356(7) 0.3237(7) 0.1875(3) 0.0614(19) Uani d . 1 . .
H H5A 0.5033 0.3374 0.1706 0.074 Uiso calc R 1 . .
C C6 0.3577(6) 0.4057(6) 0.2310(3) 0.0453(15) Uani d . 1 . .
C C7 0.3832(6) 0.5038(6) 0.2507(3) 0.0476(16) Uani d . 1 . .
H H7A 0.4505 0.5176 0.2335 0.057 Uiso calc R 1 . .
C C8 0.3370(6) 0.6713(5) 0.3167(3) 0.0427(15) Uani d . 1 . .
C C9 0.4376(6) 0.7001(6) 0.2999(3) 0.0509(16) Uani d . 1 . .
H H9A 0.4946 0.6542 0.2705 0.061 Uiso calc R 1 . .
C C10 0.4569(6) 0.7951(6) 0.3252(3) 0.0532(17) Uani d . 1 . .
C C11 0.3742(7) 0.8617(6) 0.3700(3) 0.0580(18) Uani d . 1 . .
C C12 0.2731(7) 0.8316(6) 0.3877(3) 0.0544(17) Uani d . 1 . .
H H12A 0.2183 0.8757 0.4182 0.065 Uiso calc R 1 . .
C C13 0.2515(6) 0.7399(5) 0.3619(3) 0.0458(15) Uani d . 1 . .
C C14 0.1118(6) 0.7099(6) 0.4310(3) 0.0535(17) Uani d . 1 . .
H H14A 0.1613 0.7221 0.4609 0.064 Uiso calc R 1 . .
C C15 0.0009(6) 0.6875(5) 0.4493(3) 0.0462(15) Uani d . 1 . .
C C16 -0.0255(6) 0.6752(6) 0.5095(3) 0.0548(17) Uani d . 1 . .
H H16A 0.0279 0.6837 0.5386 0.066 Uiso calc R 1 . .
C C17 -0.1272(6) 0.6510(6) 0.5281(3) 0.0567(18) Uani d . 1 . .
H H17A -0.1424 0.6447 0.5691 0.068 Uiso calc R 1 . .
C C18 -0.2091(6) 0.6355(6) 0.4851(3) 0.0493(16) Uani d . 1 . .
C C19 -0.1828(6) 0.6490(6) 0.4242(3) 0.0534(17) Uani d . 1 . .
H H19A -0.2354 0.6397 0.3949 0.064 Uiso calc R 1 . .
C C20 -0.0815(6) 0.6756(5) 0.4062(3) 0.0466(15) Uani d . 1 . .
C C22 0.1668(11) 0.0945(8) 0.1939(4) 0.104(3) Uani d . 1 . .
H H22A 0.0974 0.1747 0.1995 0.124 Uiso calc R 1 . .
H H22B 0.1417 0.0532 0.1630 0.124 Uiso calc R 1 . .
C C23 0.1964(13) 0.0245(9) 0.2488(5) 0.142(5) Uani d . 1 . .
H H23A 0.1192 0.0230 0.2655 0.212 Uiso calc R 1 . .
H H23B 0.2325 0.0607 0.2769 0.212 Uiso calc R 1 . .
H H23C 0.2575 -0.0578 0.2413 0.212 Uiso calc R 1 . .
C C24 0.3764(9) 0.0149(7) 0.1341(4) 0.092(3) Uani d . 1 . .
H H24A 0.3718 -0.0625 0.1435 0.110 Uiso calc R 1 . .
H H24B 0.4645 0.0031 0.1407 0.110 Uiso calc R 1 . .
C C25 0.3448(12) 0.0464(9) 0.0695(5) 0.125(4) Uani d . 1 . .
H H25A 0.4029 -0.0186 0.0453 0.188 Uiso calc R 1 . .
H H25B 0.3530 0.1209 0.0590 0.188 Uiso calc R 1 . .
H H25C 0.2580 0.0575 0.0621 0.188 Uiso calc R 1 . .
C C26 0.5640(8) 0.8280(8) 0.3018(4) 0.082(2) Uani d . 1 . .
H H26A 0.6127 0.8353 0.3352 0.124 Uiso calc R 1 . .
H H26B 0.5273 0.9045 0.2794 0.124 Uiso calc R 1 . .
H H26C 0.6196 0.7650 0.2760 0.124 Uiso calc R 1 . .
C C27 0.3887(9) 0.9674(7) 0.3990(4) 0.095(3) Uani d . 1 . .
H H27A 0.4679 0.9371 0.4213 0.142 Uiso calc R 1 . .
H H27B 0.3178 1.0071 0.4258 0.142 Uiso calc R 1 . .
H H27C 0.3895 1.0250 0.3682 0.142 Uiso calc R 1 . .
C C29 -0.3988(6) 0.6015(8) 0.4570(4) 0.078(2) Uani d . 1 . .
H H29A -0.4092 0.6620 0.4251 0.094 Uiso calc R 1 . .
H H29B -0.4821 0.6232 0.4759 0.094 Uiso calc R 1 . .
C C30 -0.3571(8) 0.4787(9) 0.4297(4) 0.098(3) Uani d . 1 . .
H H30A -0.4243 0.4790 0.4040 0.148 Uiso calc R 1 . .
H H30B -0.3398 0.4172 0.4611 0.148 Uiso calc R 1 . .
H H30C -0.2806 0.4611 0.4063 0.148 Uiso calc R 1 . .
C C31 -0.3373(7) 0.5918(6) 0.5643(3) 0.065(2) Uani d . 1 . .
H H31A -0.2573 0.5568 0.5870 0.078 Uiso calc R 1 . .
H H31B -0.3755 0.5335 0.5667 0.078 Uiso calc R 1 . .
C C32 -0.4263(9) 0.7071(8) 0.5938(4) 0.102(3) Uani d . 1 . .
H H32A -0.4430 0.6883 0.6345 0.153 Uiso calc R 1 . .
H H32B -0.5058 0.7431 0.5717 0.153 Uiso calc R 1 . .
H H32C -0.3872 0.7638 0.5941 0.153 Uiso calc R 1 . .
C C33 0.4194(6) 0.6733(6) 0.0906(3) 0.0504(16) Uani d . 1 . .
C C34 0.3201(6) 0.6427(6) 0.0748(3) 0.0551(17) Uani d . 1 . .
H H34A 0.2691 0.6304 0.1049 0.066 Uiso calc R 1 . .
C C35 0.2952(6) 0.6301(6) 0.0143(3) 0.0521(17) Uani d . 1 . .
C C36 0.3750(7) 0.6504(6) -0.0296(3) 0.0614(19) Uani d . 1 . .
H H36A 0.3602 0.6441 -0.0702 0.074 Uiso calc R 1 . .
C C37 0.4733(6) 0.6790(6) -0.0132(3) 0.0570(18) Uani d . 1 . .
H H37A 0.5245 0.6912 -0.0432 0.068 Uiso calc R 1 . .
C C38 0.4996(6) 0.6905(5) 0.0467(3) 0.0467(15) Uani d . 1 . .
C C39 0.6070(6) 0.7153(6) 0.0633(3) 0.0558(17) Uani d . 1 . .
H H39A 0.6556 0.7292 0.0326 0.067 Uiso calc R 1 . .
C C40 0.7476(6) 0.7447(6) 0.1312(3) 0.0495(16) Uani d . 1 . .
C C41 0.7670(7) 0.8394(7) 0.1032(3) 0.068(2) Uani d . 1 . .
H H41A 0.7097 0.8854 0.0731 0.081 Uiso calc R 1 . .
C C42 0.8680(8) 0.8700(7) 0.1176(4) 0.067(2) Uani d . 1 . .
C C43 0.9524(7) 0.8001(7) 0.1628(4) 0.066(2) Uani d . 1 . .
C C44 0.9355(6) 0.7039(6) 0.1913(3) 0.0554(17) Uani d . 1 . .
H H44A 0.9940 0.6567 0.2208 0.066 Uiso calc R 1 . .
C C45 0.8327(6) 0.6764(6) 0.1768(3) 0.0481(16) Uani d . 1 . .
C C46 0.8779(6) 0.5096(6) 0.2494(3) 0.0466(15) Uani d . 1 . .
H H46A 0.9423 0.5257 0.2671 0.056 Uiso calc R 1 . .
C C47 0.8537(5) 0.4122(6) 0.2719(3) 0.0437(15) Uani d . 1 . .
C C48 0.9273(6) 0.3351(6) 0.3189(3) 0.0546(17) Uani d . 1 . .
H H48A 0.9916 0.3523 0.3360 0.065 Uiso calc R 1 . .
C C49 0.9098(7) 0.2369(6) 0.3407(3) 0.0614(19) Uani d . 1 . .
H H49A 0.9620 0.1887 0.3719 0.074 Uiso calc R 1 . .
C C50 0.8121(6) 0.2061(6) 0.3164(3) 0.0522(16) Uani d . 1 . .
C C51 0.7368(6) 0.2830(6) 0.2700(3) 0.0536(17) Uani d . 1 . .
H H51A 0.6723 0.2655 0.2533 0.064 Uiso calc R 1 . .
C C52 0.7536(6) 0.3841(6) 0.2475(3) 0.0466(15) Uani d . 1 . .
C C54 0.1720(7) 0.5812(6) -0.0635(3) 0.066(2) Uani d . 1 . .
H H54A 0.1355 0.5216 -0.0643 0.079 Uiso calc R 1 . .
H H54B 0.2525 0.5484 -0.0855 0.079 Uiso calc R 1 . .
C C55 0.0812(9) 0.6977(8) -0.0946(4) 0.101(3) Uani d . 1 . .
H H55A 0.0584 0.6796 -0.1334 0.151 Uiso calc R 1 . .
H H55B 0.1223 0.7526 -0.0996 0.151 Uiso calc R 1 . .
H H55C 0.0050 0.7356 -0.0707 0.151 Uiso calc R 1 . .
C C56 0.1057(7) 0.5896(8) 0.0441(4) 0.076(2) Uani d . 1 . .
H H56A 0.0239 0.6093 0.0242 0.091 Uiso calc R 1 . .
H H56B 0.0916 0.6504 0.0744 0.091 Uiso calc R 1 . .
C C57 0.1492(8) 0.4652(9) 0.0751(4) 0.094(3) Uani d . 1 . .
H H57A 0.0862 0.4668 0.1044 0.140 Uiso calc R 1 . .
H H57B 0.2302 0.4446 0.0948 0.140 Uiso calc R 1 . .
H H57C 0.1589 0.4049 0.0457 0.140 Uiso calc R 1 . .
C C58 0.8813(11) 0.9777(8) 0.0858(5) 0.120(4) Uani d . 1 . .
H H58A 0.8859 1.0326 0.1153 0.180 Uiso calc R 1 . .
H H58B 0.8080 1.0202 0.0601 0.180 Uiso calc R 1 . .
H H58C 0.9583 0.9484 0.0620 0.180 Uiso calc R 1 . .
C C59 1.0633(8) 0.8279(8) 0.1837(4) 0.091(3) Uani d . 1 . .
H H59A 1.1080 0.8407 0.1492 0.137 Uiso calc R 1 . .
H H59B 1.1216 0.7601 0.2079 0.137 Uiso calc R 1 . .
H H59C 1.0302 0.9003 0.2072 0.137 Uiso calc R 1 . .
C C61 0.8788(9) 0.0184(7) 0.3812(4) 0.085(3) Uani d . 1 . .
H H61A 0.9642 0.0163 0.3772 0.102 Uiso calc R 1 . .
H H61B 0.8849 -0.0624 0.3726 0.102 Uiso calc R 1 . .
C C62 0.8333(11) 0.0484(9) 0.4446(4) 0.123(4) Uani d . 1 . .
H H62A 0.8955 -0.0087 0.4720 0.184 Uiso calc R 1 . .
H H62B 0.7524 0.0432 0.4498 0.184 Uiso calc R 1 . .
H H62C 0.8228 0.1300 0.4527 0.184 Uiso calc R 1 . .
C C63 0.6915(8) 0.0789(7) 0.3124(3) 0.076(2) Uani d . 1 . .
H H63A 0.6165 0.1544 0.3032 0.092 Uiso calc R 1 . .
H H63B 0.6666 0.0321 0.3421 0.092 Uiso calc R 1 . .
C C64 0.7357(11) 0.0071(8) 0.2564(4) 0.110(3) Uani d . 1 . .
H H64A 0.6669 -0.0090 0.2404 0.165 Uiso calc R 1 . .
H H64B 0.8079 -0.0691 0.2658 0.165 Uiso calc R 1 . .
H H64C 0.7609 0.0532 0.2270 0.165 Uiso calc R 1 . .

loop_
_atom_site_aniso_label
_atom_site_aniso_U_11
_atom_site_aniso_U_22
_atom_site_aniso_U_33
_atom_site_aniso_U_12
_atom_site_aniso_U_13
_atom_site_aniso_U_23
O1 0.055(3) 0.077(3) 0.085(4) -0.041(3) 0.024(3) -0.035(3)
O2 0.059(3) 0.087(3) 0.051(3) -0.041(3) 0.000(2) -0.004(2)
O3 0.061(3) 0.091(4) 0.056(3) -0.042(3) -0.002(2) -0.009(3)
O4 0.051(3) 0.076(3) 0.069(3) -0.035(3) -0.020(2) 0.018(3)
N1 0.045(3) 0.049(3) 0.045(3) -0.025(3) 0.002(2) -0.009(3)
N2 0.047(3) 0.048(3) 0.052(3) -0.025(3) 0.005(3) -0.011(3)
N3 0.100(6) 0.078(5) 0.116(6) -0.058(4) 0.027(4) -0.043(4)
N4 0.043(3) 0.083(4) 0.061(4) -0.031(3) 0.001(3) 0.008(3)
N5 0.044(3) 0.046(3) 0.067(4) -0.022(3) 0.000(3) -0.003(3)
N6 0.048(3) 0.045(3) 0.059(4) -0.028(3) 0.001(3) -0.007(3)
N7 0.049(3) 0.084(4) 0.060(4) -0.028(3) -0.004(3) -0.015(3)
N8 0.080(4) 0.049(4) 0.094(5) -0.037(3) 0.000(4) 0.007(3)
C1 0.047(4) 0.053(4) 0.060(4) -0.023(3) 0.005(3) -0.018(3)
C2 0.066(5) 0.058(5) 0.075(5) -0.039(4) 0.018(4) -0.018(4)
C3 0.066(5) 0.055(4) 0.078(5) -0.033(4) 0.001(4) -0.016(4)
C4 0.054(4) 0.065(5) 0.066(5) -0.021(4) 0.012(4) -0.025(4)
C5 0.052(4) 0.077(5) 0.062(5) -0.033(4) 0.013(4) -0.019(4)
C6 0.036(3) 0.052(4) 0.049(4) -0.020(3) 0.001(3) -0.006(3)
C7 0.047(4) 0.058(4) 0.047(4) -0.030(3) -0.003(3) 0.002(3)
C8 0.041(4) 0.043(4) 0.052(4) -0.025(3) -0.004(3) 0.002(3)
C9 0.050(4) 0.047(4) 0.065(4) -0.030(3) 0.002(3) -0.004(3)
C10 0.049(4) 0.058(4) 0.063(4) -0.034(3) -0.003(3) 0.004(4)
C11 0.070(5) 0.049(4) 0.069(5) -0.038(4) -0.011(4) -0.001(4)
C12 0.066(5) 0.046(4) 0.060(4) -0.032(4) 0.008(3) -0.007(3)
C13 0.047(4) 0.043(4) 0.054(4) -0.025(3) -0.007(3) -0.001(3)
C14 0.041(4) 0.047(4) 0.069(5) -0.015(3) -0.010(3) 0.000(3)
C15 0.041(4) 0.042(4) 0.053(4) -0.015(3) 0.000(3) -0.007(3)
C16 0.054(4) 0.061(4) 0.053(4) -0.028(4) -0.005(3) -0.004(3)
C17 0.057(4) 0.067(5) 0.050(4) -0.029(4) 0.006(3) -0.005(3)
C18 0.042(4) 0.048(4) 0.054(4) -0.016(3) 0.003(3) 0.003(3)
C19 0.042(4) 0.060(4) 0.062(5) -0.025(3) -0.005(3) -0.001(3)
C20 0.043(4) 0.050(4) 0.045(4) -0.017(3) 0.003(3) -0.006(3)
C22 0.173(11) 0.065(6) 0.081(6) -0.057(6) -0.044(7) 0.002(5)
C23 0.198(13) 0.096(8) 0.131(10) -0.062(8) -0.073(9) 0.011(7)
C24 0.117(8) 0.057(5) 0.106(7) -0.040(5) 0.003(6) -0.027(5)
C25 0.164(11) 0.097(8) 0.109(9) -0.047(7) -0.002(8) -0.022(6)
C26 0.073(5) 0.088(6) 0.113(7) -0.060(5) 0.005(5) -0.012(5)
C27 0.111(7) 0.080(6) 0.122(7) -0.069(6) 0.006(6) -0.024(5)
C29 0.033(4) 0.120(7) 0.081(6) -0.033(4) -0.005(4) 0.023(5)
C30 0.075(6) 0.134(9) 0.110(7) -0.066(6) -0.003(5) -0.018(6)
C31 0.056(4) 0.063(5) 0.070(5) -0.018(4) 0.018(4) -0.002(4)
C32 0.084(6) 0.089(7) 0.111(7) -0.015(5) 0.027(5) -0.011(5)
C33 0.045(4) 0.054(4) 0.049(4) -0.016(3) -0.004(3) -0.008(3)
C34 0.045(4) 0.063(4) 0.057(4) -0.022(3) 0.007(3) -0.009(3)
C35 0.043(4) 0.053(4) 0.057(4) -0.017(3) -0.006(3) -0.005(3)
C36 0.059(5) 0.070(5) 0.052(4) -0.024(4) -0.008(4) -0.003(4)
C37 0.051(4) 0.065(5) 0.053(4) -0.022(4) -0.001(3) 0.006(3)
C38 0.042(4) 0.038(4) 0.057(4) -0.014(3) -0.003(3) -0.002(3)
C39 0.058(4) 0.048(4) 0.058(5) -0.020(3) 0.002(4) -0.004(3)
C40 0.052(4) 0.043(4) 0.059(4) -0.026(3) 0.008(3) -0.013(3)
C41 0.071(5) 0.061(5) 0.078(5) -0.034(4) 0.008(4) -0.002(4)
C42 0.082(6) 0.060(5) 0.080(5) -0.050(4) 0.011(4) -0.008(4)
C43 0.066(5) 0.052(4) 0.097(6) -0.041(4) 0.015(4) -0.021(4)
C44 0.055(4) 0.057(4) 0.062(4) -0.030(4) 0.007(3) -0.015(3)
C45 0.042(4) 0.043(4) 0.067(4) -0.026(3) 0.007(3) -0.009(3)
C46 0.044(4) 0.054(4) 0.050(4) -0.028(3) -0.002(3) -0.009(3)
C47 0.030(3) 0.051(4) 0.052(4) -0.020(3) -0.001(3) -0.007(3)
C48 0.051(4) 0.066(5) 0.055(4) -0.031(4) -0.008(3) -0.007(4)
C49 0.054(4) 0.060(5) 0.072(5) -0.027(4) -0.009(4) 0.004(4)
C50 0.052(4) 0.051(4) 0.057(4) -0.025(3) 0.007(3) -0.006(3)
C51 0.047(4) 0.048(4) 0.068(5) -0.022(3) -0.010(3) 0.002(3)
C52 0.038(4) 0.051(4) 0.050(4) -0.018(3) -0.001(3) -0.002(3)
C54 0.057(4) 0.070(5) 0.063(5) -0.017(4) -0.019(4) -0.007(4)
C55 0.095(7) 0.083(6) 0.101(7) -0.014(5) -0.031(5) 0.012(5)
C56 0.040(4) 0.105(7) 0.086(6) -0.031(4) 0.003(4) -0.028(5)
C57 0.072(6) 0.120(8) 0.096(7) -0.048(6) 0.005(5) -0.005(6)
C58 0.144(10) 0.081(7) 0.164(10) -0.076(7) 0.006(8) 0.011(6)
C59 0.082(6) 0.087(6) 0.134(8) -0.064(5) 0.011(5) -0.024(5)
C61 0.102(7) 0.052(5) 0.100(7) -0.030(5) -0.008(5) 0.009(5)
C62 0.163(11) 0.105(8) 0.085(7) -0.043(7) -0.029(7) 0.021(6)
C63 0.111(7) 0.074(5) 0.072(5) -0.066(5) 0.024(5) -0.009(4)
C64 0.153(10) 0.084(6) 0.108(8) -0.062(7) 0.038(7) -0.030(6)

loop_
_atom_type_symbol
_atom_type_description
_atom_type_scat_dispersion_real
_atom_type_scat_dispersion_imag
_atom_type_scat_source
C C 0.0033 0.0016 'International Tables Vol C Tables 4.2.6.8 and 6.1.1.4'
H H 0.0000 0.0000 'International Tables Vol C Tables 4.2.6.8 and 6.1.1.4'
N N 0.0061 0.0033 'International Tables Vol C Tables 4.2.6.8 and 6.1.1.4'
O O 0.0106 0.0060 'International Tables Vol C Tables 4.2.6.8 and 6.1.1.4'

loop_
_geom_angle_atom_site_label_1
_geom_angle_atom_site_label_2
_geom_angle_atom_site_label_3
_geom_angle_site_symmetry_1
_geom_angle_site_symmetry_3
_geom_angle
_geom_angle_publ_flag
C1 O1 H1 . . 99.1 ?
C20 O2 H2 . . 107.2 ?
C33 O3 H3 . . 111.0 ?
C7 N1 C8 . . 123.9(5) ?
C14 N2 C13 . . 119.7(5) ?
C3 N3 C24 . . 124.4(7) ?
C3 N3 C22 . . 119.8(7) ?
C24 N3 C22 . . 115.5(6) ?
C18 N4 C31 . . 122.9(6) ?
C18 N4 C29 . . 120.4(6) ?
C31 N4 C29 . . 116.5(6) ?
C39 N5 C40 . . 120.7(6) ?
C46 N6 C45 . . 126.5(5) ?
C46 N6 H6 . . 99.8 ?
C45 N6 H6 . . 133.7 ?
C35 N7 C54 . . 122.2(6) ?
C35 N7 C56 . . 121.9(6) ?
C54 N7 C56 . . 115.7(6) ?
C50 N8 C63 . . 121.2(6) ?
C50 N8 C61 . . 122.3(6) ?
C63 N8 C61 . . 116.2(6) ?
O1 C1 C2 . . 119.1(6) ?
O1 C1 C6 . . 121.1(5) ?
C2 C1 C6 . . 119.8(6) ?
C3 C2 C1 . . 122.5(6) ?
C3 C2 H2A . . 118.7 ?
C1 C2 H2A . . 118.7 ?
N3 C3 C2 . . 121.8(7) ?
N3 C3 C4 . . 120.4(7) ?
C2 C3 C4 . . 117.9(6) ?
C5 C4 C3 . . 120.2(6) ?
C5 C4 H4A . . 119.9 ?
C3 C4 H4A . . 119.9 ?
C4 C5 C6 . . 123.0(6) ?
C4 C5 H5A . . 118.5 ?
C6 C5 H5A . . 118.5 ?
C7 C6 C5 . . 121.8(6) ?
C7 C6 C1 . . 121.5(6) ?
C5 C6 C1 . . 116.6(6) ?
N1 C7 C6 . . 120.9(6) ?
N1 C7 H7A . . 119.5 ?
C6 C7 H7A . . 119.5 ?
C9 C8 N1 . . 124.8(6) ?
C9 C8 C13 . . 118.8(5) ?
N1 C8 C13 . . 116.3(5) ?
C8 C9 C10 . . 122.4(6) ?
C8 C9 H9A . . 118.8 ?
C10 C9 H9A . . 118.8 ?
C9 C10 C11 . . 119.0(6) ?
C9 C10 C26 . . 119.9(6) ?
C11 C10 C26 . . 121.0(6) ?
C10 C11 C12 . . 118.7(6) ?
C10 C11 C27 . . 121.7(7) ?
C12 C11 C27 . . 119.5(7) ?
C13 C12 C11 . . 122.6(6) ?
C13 C12 H12A . . 118.7 ?
C11 C12 H12A . . 118.7 ?
C12 C13 N2 . . 123.7(6) ?
C12 C13 C8 . . 118.4(6) ?
N2 C13 C8 . . 117.8(5) ?
N2 C14 C15 . . 123.4(6) ?
N2 C14 H14A . . 118.3 ?
C15 C14 H14A . . 118.3 ?
C16 C15 C20 . . 117.9(6) ?
C16 C15 C14 . . 121.3(6) ?
C20 C15 C14 . . 120.8(6) ?
C17 C16 C15 . . 122.6(6) ?
C17 C16 H16A . . 118.7 ?
C15 C16 H16A . . 118.7 ?
C16 C17 C18 . . 120.2(6) ?
C16 C17 H17A . . 119.9 ?
C18 C17 H17A . . 119.9 ?
N4 C18 C19 . . 121.5(6) ?
N4 C18 C17 . . 121.4(6) ?
C19 C18 C17 . . 117.1(6) ?
C20 C19 C18 . . 122.1(6) ?
C20 C19 H19A . . 119.0 ?
C18 C19 H19A . . 119.0 ?
O2 C20 C19 . . 118.6(5) ?
O2 C20 C15 . . 121.3(6) ?
C19 C20 C15 . . 120.1(6) ?
C23 C22 N3 . . 104.9(9) ?
C23 C22 H22A . . 110.8 ?
N3 C22 H22A . . 110.8 ?
C23 C22 H22B . . 110.8 ?
N3 C22 H22B . . 110.8 ?
H22A C22 H22B . . 108.8 ?
C22 C23 H23A . . 109.5 ?
C22 C23 H23B . . 109.5 ?
H23A C23 H23B . . 109.5 ?
C22 C23 H23C . . 109.5 ?
H23A C23 H23C . . 109.5 ?
H23B C23 H23C . . 109.5 ?
N3 C24 C25 . . 115.0(8) ?
N3 C24 H24A . . 108.5 ?
C25 C24 H24A . . 108.5 ?
N3 C24 H24B . . 108.5 ?
C25 C24 H24B . . 108.5 ?
H24A C24 H24B . . 107.5 ?
C24 C25 H25A . . 109.5 ?
C24 C25 H25B . . 109.5 ?
H25A C25 H25B . . 109.5 ?
C24 C25 H25C . . 109.5 ?
H25A C25 H25C . . 109.5 ?
H25B C25 H25C . . 109.5 ?
C10 C26 H26A . . 109.5 ?
C10 C26 H26B . . 109.5 ?
H26A C26 H26B . . 109.5 ?
C10 C26 H26C . . 109.5 ?
H26A C26 H26C . . 109.5 ?
H26B C26 H26C . . 109.5 ?
C11 C27 H27A . . 109.5 ?
C11 C27 H27B . . 109.5 ?
H27A C27 H27B . . 109.5 ?
C11 C27 H27C . . 109.5 ?
H27A C27 H27C . . 109.5 ?
H27B C27 H27C . . 109.5 ?
N4 C29 C30 . . 113.8(6) ?
N4 C29 H29A . . 108.8 ?
C30 C29 H29A . . 108.8 ?
N4 C29 H29B . . 108.8 ?
C30 C29 H29B . . 108.8 ?
H29A C29 H29B . . 107.7 ?
C29 C30 H30A . . 109.5 ?
C29 C30 H30B . . 109.5 ?
H30A C30 H30B . . 109.5 ?
C29 C30 H30C . . 109.5 ?
H30A C30 H30C . . 109.5 ?
H30B C30 H30C . . 109.5 ?
N4 C31 C32 . . 114.9(6) ?
N4 C31 H31A . . 108.5 ?
C32 C31 H31A . . 108.5 ?
N4 C31 H31B . . 108.5 ?
C32 C31 H31B . . 108.5 ?
H31A C31 H31B . . 107.5 ?
C31 C32 H32A . . 109.5 ?
C31 C32 H32B . . 109.5 ?
H32A C32 H32B . . 109.5 ?
C31 C32 H32C . . 109.5 ?
H32A C32 H32C . . 109.5 ?
H32B C32 H32C . . 109.5 ?
O3 C33 C34 . . 117.0(6) ?
O3 C33 C38 . . 121.9(6) ?
C34 C33 C38 . . 121.0(6) ?
C33 C34 C35 . . 121.1(6) ?
C33 C34 H34A . . 119.4 ?
C35 C34 H34A . . 119.4 ?
N7 C35 C34 . . 121.0(6) ?
N7 C35 C36 . . 121.8(6) ?
C34 C35 C36 . . 117.2(6) ?
C37 C36 C35 . . 121.0(6) ?
C37 C36 H36A . . 119.5 ?
C35 C36 H36A . . 119.5 ?
C36 C37 C38 . . 122.3(6) ?
C36 C37 H37A . . 118.9 ?
C38 C37 H37A . . 118.9 ?
C37 C38 C33 . . 117.4(6) ?
C37 C38 C39 . . 121.6(6) ?
C33 C38 C39 . . 121.0(6) ?
N5 C39 C38 . . 123.9(6) ?
N5 C39 H39A . . 118.1 ?
C38 C39 H39A . . 118.1 ?
C41 C40 C45 . . 118.3(6) ?
C41 C40 N5 . . 122.6(6) ?
C45 C40 N5 . . 119.0(6) ?
C40 C41 C42 . . 123.5(7) ?
C40 C41 H41A . . 118.2 ?
C42 C41 H41A . . 118.2 ?
C43 C42 C41 . . 117.2(7) ?
C43 C42 C58 . . 122.2(7) ?
C41 C42 C58 . . 120.5(8) ?
C44 C43 C42 . . 120.3(6) ?
C44 C43 C59 . . 117.8(8) ?
C42 C43 C59 . . 121.8(7) ?
C43 C44 C45 . . 121.3(7) ?
C43 C44 H44A . . 119.4 ?
C45 C44 H44A . . 119.4 ?
C44 C45 C40 . . 119.2(6) ?
C44 C45 N6 . . 123.0(6) ?
C40 C45 N6 . . 117.7(5) ?
N6 C46 C47 . . 122.0(5) ?
N6 C46 H46A . . 119.0 ?
C47 C46 H46A . . 119.0 ?
C46 C47 C48 . . 121.5(5) ?
C46 C47 C52 . . 121.8(6) ?
C48 C47 C52 . . 116.7(6) ?
C49 C48 C47 . . 123.3(6) ?
C49 C48 H48A . . 118.3 ?
C47 C48 H48A . . 118.3 ?
C48 C49 C50 . . 120.9(6) ?
C48 C49 H49A . . 119.5 ?
C50 C49 H49A . . 119.5 ?
N8 C50 C51 . . 121.3(6) ?
N8 C50 C49 . . 122.2(6) ?
C51 C50 C49 . . 116.5(6) ?
C52 C51 C50 . . 123.0(6) ?
C52 C51 H51A . . 118.5 ?
C50 C51 H51A . . 118.5 ?
O4 C52 C51 . . 120.3(6) ?
O4 C52 C47 . . 120.1(6) ?
C51 C52 C47 . . 119.6(6) ?
N7 C54 C55 . . 113.0(6) ?
N7 C54 H54A . . 109.0 ?
C55 C54 H54A . . 109.0 ?
N7 C54 H54B . . 109.0 ?
C55 C54 H54B . . 109.0 ?
H54A C54 H54B . . 107.8 ?
C54 C55 H55A . . 109.5 ?
C54 C55 H55B . . 109.5 ?
H55A C55 H55B . . 109.5 ?
C54 C55 H55C . . 109.5 ?
H55A C55 H55C . . 109.5 ?
H55B C55 H55C . . 109.5 ?
N7 C56 C57 . . 114.0(6) ?
N7 C56 H56A . . 108.8 ?
C57 C56 H56A . . 108.8 ?
N7 C56 H56B . . 108.8 ?
C57 C56 H56B . . 108.8 ?
H56A C56 H56B . . 107.7 ?
C56 C57 H57A . . 109.5 ?
C56 C57 H57B . . 109.5 ?
H57A C57 H57B . . 109.5 ?
C56 C57 H57C . . 109.5 ?
H57A C57 H57C . . 109.5 ?
H57B C57 H57C . . 109.5 ?
C42 C58 H58A . . 109.5 ?
C42 C58 H58B . . 109.5 ?
H58A C58 H58B . . 109.5 ?
C42 C58 H58C . . 109.5 ?
H58A C58 H58C . . 109.5 ?
H58B C58 H58C . . 109.5 ?
C43 C59 H59A . . 109.5 ?
C43 C59 H59B . . 109.5 ?
H59A C59 H59B . . 109.5 ?
C43 C59 H59C . . 109.5 ?
H59A C59 H59C . . 109.5 ?
H59B C59 H59C . . 109.5 ?
N8 C61 C62 . . 112.3(7) ?
N8 C61 H61A . . 109.1 ?
C62 C61 H61A . . 109.1 ?
N8 C61 H61B . . 109.1 ?
C62 C61 H61B . . 109.1 ?
H61A C61 H61B . . 107.9 ?
C61 C62 H62A . . 109.5 ?
C61 C62 H62B . . 109.5 ?
H62A C62 H62B . . 109.5 ?
C61 C62 H62C . . 109.5 ?
H62A C62 H62C . . 109.5 ?
H62B C62 H62C . . 109.5 ?
N8 C63 C64 . . 111.0(7) ?
N8 C63 H63A . . 109.4 ?
C64 C63 H63A . . 109.4 ?
N8 C63 H63B . . 109.4 ?
C64 C63 H63B . . 109.4 ?
H63A C63 H63B . . 108.0 ?
C63 C64 H64A . . 109.5 ?
C63 C64 H64B . . 109.5 ?
H64A C64 H64B . . 109.5 ?
C63 C64 H64C . . 109.5 ?
H64A C64 H64C . . 109.5 ?
H64B C64 H64C . . 109.5 ?

loop_
_geom_bond_atom_site_label_1
_geom_bond_atom_site_label_2
_geom_bond_site_symmetry_2
_geom_bond_distance
_geom_bond_publ_flag
O1 C1 . 1.326(7) ?
O1 H1 . 0.9059 ?
O2 C20 . 1.346(7) ?
O2 H2 . 0.9029 ?
O3 C33 . 1.361(7) ?
O3 H3 . 0.8998 ?
O4 C52 . 1.319(7) ?
N1 C7 . 1.309(7) ?
N1 C8 . 1.407(7) ?
N2 C14 . 1.283(8) ?
N2 C13 . 1.411(7) ?
N3 C3 . 1.359(8) ?
N3 C24 . 1.459(10) ?
N3 C22 . 1.556(12) ?
N4 C18 . 1.363(8) ?
N4 C31 . 1.435(8) ?
N4 C29 . 1.475(9) ?
N5 C39 . 1.287(8) ?
N5 C40 . 1.423(8) ?
N6 C46 . 1.307(7) ?
N6 C45 . 1.397(7) ?
N6 H6 . 0.8542 ?
N7 C35 . 1.368(8) ?
N7 C54 . 1.455(8) ?
N7 C56 . 1.481(9) ?
N8 C50 . 1.362(8) ?
N8 C63 . 1.458(9) ?
N8 C61 . 1.463(10) ?
C1 C2 . 1.384(8) ?
C1 C6 . 1.422(8) ?
C2 C3 . 1.379(9) ?
C2 H2A . 0.9300 ?
C3 C4 . 1.422(9) ?
C4 C5 . 1.346(9) ?
C4 H4A . 0.9300 ?
C5 C6 . 1.413(8) ?
C5 H5A . 0.9300 ?
C6 C7 . 1.410(8) ?
C7 H7A . 0.9300 ?
C8 C9 . 1.379(8) ?
C8 C13 . 1.413(8) ?
C9 C10 . 1.385(8) ?
C9 H9A . 0.9300 ?
C10 C11 . 1.385(9) ?
C10 C26 . 1.519(9) ?
C11 C12 . 1.398(9) ?
C11 C27 . 1.511(9) ?
C12 C13 . 1.369(8) ?
C12 H12A . 0.9300 ?
C14 C15 . 1.455(9) ?
C14 H14A . 0.9300 ?
C15 C16 . 1.382(8) ?
C15 C20 . 1.402(8) ?
C16 C17 . 1.369(9) ?
C16 H16A . 0.9300 ?
C17 C18 . 1.412(9) ?
C17 H17A . 0.9300 ?
C18 C19 . 1.400(9) ?
C19 C20 . 1.378(8) ?
C19 H19A . 0.9300 ?
C22 C23 . 1.420(12) ?
C22 H22A . 0.9700 ?
C22 H22B . 0.9700 ?
C23 H23A . 0.9600 ?
C23 H23B . 0.9600 ?
C23 H23C . 0.9600 ?
C24 C25 . 1.480(12) ?
C24 H24A . 0.9700 ?
C24 H24B . 0.9700 ?
C25 H25A . 0.9600 ?
C25 H25B . 0.9600 ?
C25 H25C . 0.9600 ?
C26 H26A . 0.9600 ?
C26 H26B . 0.9600 ?
C26 H26C . 0.9600 ?
C27 H27A . 0.9600 ?
C27 H27B . 0.9600 ?
C27 H27C . 0.9600 ?
C29 C30 . 1.495(11) ?
C29 H29A . 0.9700 ?
C29 H29B . 0.9700 ?
C30 H30A . 0.9600 ?
C30 H30B . 0.9600 ?
C30 H30C . 0.9600 ?
C31 C32 . 1.498(10) ?
C31 H31A . 0.9700 ?
C31 H31B . 0.9700 ?
C32 H32A . 0.9600 ?
C32 H32B . 0.9600 ?
C32 H32C . 0.9600 ?
C33 C34 . 1.384(9) ?
C33 C38 . 1.401(9) ?
C34 C35 . 1.401(9) ?
C34 H34A . 0.9300 ?
C35 C36 . 1.411(9) ?
C36 C37 . 1.363(9) ?
C36 H36A . 0.9300 ?
C37 C38 . 1.388(8) ?
C37 H37A . 0.9300 ?
C38 C39 . 1.434(9) ?
C39 H39A . 0.9300 ?
C40 C41 . 1.378(9) ?
C40 C45 . 1.394(9) ?
C41 C42 . 1.394(10) ?
C41 H41A . 0.9300 ?
C42 C43 . 1.390(10) ?
C42 C58 . 1.517(10) ?
C43 C44 . 1.384(9) ?
C43 C59 . 1.521(10) ?
C44 C45 . 1.393(8) ?
C44 H44A . 0.9300 ?
C46 C47 . 1.390(8) ?
C46 H46A . 0.9300 ?
C47 C48 . 1.400(8) ?
C47 C52 . 1.438(8) ?
C48 C49 . 1.353(9) ?
C48 H48A . 0.9300 ?
C49 C50 . 1.432(9) ?
C49 H49A . 0.9300 ?
C50 C51 . 1.397(9) ?
C51 C52 . 1.386(8) ?
C51 H51A . 0.9300 ?
C54 C55 . 1.501(10) ?
C54 H54A . 0.9700 ?
C54 H54B . 0.9700 ?
C55 H55A . 0.9600 ?
C55 H55B . 0.9600 ?
C55 H55C . 0.9600 ?
C56 C57 . 1.509(11) ?
C56 H56A . 0.9700 ?
C56 H56B . 0.9700 ?
C57 H57A . 0.9600 ?
C57 H57B . 0.9600 ?
C57 H57C . 0.9600 ?
C58 H58A . 0.9600 ?
C58 H58B . 0.9600 ?
C58 H58C . 0.9600 ?
C59 H59A . 0.9600 ?
C59 H59B . 0.9600 ?
C59 H59C . 0.9600 ?
C61 C62 . 1.495(12) ?
C61 H61A . 0.9700 ?
C61 H61B . 0.9700 ?
C62 H62A . 0.9600 ?
C62 H62B . 0.9600 ?
C62 H62C . 0.9600 ?
C63 C64 . 1.492(10) ?
C63 H63A . 0.9700 ?
C63 H63B . 0.9700 ?
C64 H64A . 0.9600 ?
C64 H64B . 0.9600 ?
C64 H64C . 0.9600 ?

loop_
_geom_hbond_atom_site_label_D
_geom_hbond_atom_site_label_H
_geom_hbond_atom_site_label_A
_geom_hbond_site_symmetry_A
_geom_hbond_distance_DH
_geom_hbond_distance_HA
_geom_hbond_distance_DA
_geom_hbond_angle_DHA
_geom_hbond_publ_flag
O1 H1 N1 . 0.91 1.68 2.553(7) 160 y
O2 H2 N2 . 0.90 1.79 2.613(8) 150 y
O3 H3 N5 . 0.90 1.85 2.627(8) 143 y
N6 H6 O4 . 0.85 1.74 2.562(7) 162 y
C7 H7A O4 . 0.93 2.50 3.360(9) 153 y
C46 H46A O1 1_655 0.93 2.54 3.373(9) 149 y

loop_
_geom_torsion_atom_site_label_1
_geom_torsion_atom_site_label_2
_geom_torsion_atom_site_label_3
_geom_torsion_atom_site_label_4
_geom_torsion_site_symmetry_1
_geom_torsion_site_symmetry_2
_geom_torsion_site_symmetry_3
_geom_torsion_site_symmetry_4
_geom_torsion
_geom_torsion_publ_flag
O1 C1 C2 C3 . . . . -179.7(7) ?
C6 C1 C2 C3 . . . . -0.5(11) ?
C24 N3 C3 C2 . . . . -175.9(8) ?
C22 N3 C3 C2 . . . . 11.0(12) ?
C24 N3 C3 C4 . . . . 4.8(13) ?
C22 N3 C3 C4 . . . . -168.4(7) ?
C1 C2 C3 N3 . . . . -179.1(7) ?
C1 C2 C3 C4 . . . . 0.3(11) ?
N3 C3 C4 C5 . . . . 179.3(7) ?
C2 C3 C4 C5 . . . . -0.1(11) ?
C3 C4 C5 C6 . . . . 0.0(11) ?
C4 C5 C6 C7 . . . . 177.5(6) ?
C4 C5 C6 C1 . . . . -0.3(10) ?
O1 C1 C6 C7 . . . . 1.9(10) ?
C2 C1 C6 C7 . . . . -177.3(6) ?
O1 C1 C6 C5 . . . . 179.6(6) ?
C2 C1 C6 C5 . . . . 0.5(9) ?
C8 N1 C7 C6 . . . . 176.9(5) ?
C5 C6 C7 N1 . . . . -177.0(6) ?
C1 C6 C7 N1 . . . . 0.6(9) ?
C7 N1 C8 C9 . . . . -1.5(9) ?
C7 N1 C8 C13 . . . . 179.8(6) ?
N1 C8 C9 C10 . . . . -179.5(6) ?
C13 C8 C9 C10 . . . . -0.9(9) ?
C8 C9 C10 C11 . . . . 1.7(10) ?
C8 C9 C10 C26 . . . . -175.8(6) ?
C9 C10 C11 C12 . . . . -0.8(10) ?
C26 C10 C11 C12 . . . . 176.7(6) ?
C9 C10 C11 C27 . . . . -179.2(7) ?
C26 C10 C11 C27 . . . . -1.8(11) ?
C10 C11 C12 C13 . . . . -0.9(10) ?
C27 C11 C12 C13 . . . . 177.6(7) ?
C11 C12 C13 N2 . . . . -175.2(6) ?
C11 C12 C13 C8 . . . . 1.7(10) ?
C14 N2 C13 C12 . . . . -44.7(9) ?
C14 N2 C13 C8 . . . . 138.4(6) ?
C9 C8 C13 C12 . . . . -0.8(9) ?
N1 C8 C13 C12 . . . . 178.0(5) ?
C9 C8 C13 N2 . . . . 176.3(5) ?
N1 C8 C13 N2 . . . . -4.9(8) ?
C13 N2 C14 C15 . . . . 177.9(5) ?
N2 C14 C15 C16 . . . . 175.1(6) ?
N2 C14 C15 C20 . . . . -3.7(9) ?
C20 C15 C16 C17 . . . . 0.6(10) ?
C14 C15 C16 C17 . . . . -178.3(6) ?
C15 C16 C17 C18 . . . . 1.0(10) ?
C31 N4 C18 C19 . . . . 179.6(6) ?
C29 N4 C18 C19 . . . . -6.1(10) ?
C31 N4 C18 C17 . . . . 0.6(10) ?
C29 N4 C18 C17 . . . . 174.9(6) ?
C16 C17 C18 N4 . . . . 177.6(6) ?
C16 C17 C18 C19 . . . . -1.5(9) ?
N4 C18 C19 C20 . . . . -178.8(6) ?
C17 C18 C19 C20 . . . . 0.3(9) ?
C18 C19 C20 O2 . . . . -179.7(6) ?
C18 C19 C20 C15 . . . . 1.4(10) ?
C16 C15 C20 O2 . . . . 179.3(6) ?
C14 C15 C20 O2 . . . . -1.8(9) ?
C16 C15 C20 C19 . . . . -1.8(9) ?
C14 C15 C20 C19 . . . . 177.1(6) ?
C3 N3 C22 C23 . . . . -91.3(9) ?
C24 N3 C22 C23 . . . . 94.9(9) ?
C3 N3 C24 C25 . . . . -87.8(11) ?
C22 N3 C24 C25 . . . . 85.7(10) ?
C18 N4 C29 C30 . . . . 88.3(8) ?
C31 N4 C29 C30 . . . . -97.1(8) ?
C18 N4 C31 C32 . . . . 88.0(9) ?
C29 N4 C31 C32 . . . . -86.5(9) ?
O3 C33 C34 C35 . . . . -179.8(6) ?
C38 C33 C34 C35 . . . . -1.1(10) ?
C54 N7 C35 C34 . . . . -178.3(6) ?
C56 N7 C35 C34 . . . . 7.1(10) ?
C54 N7 C35 C36 . . . . 1.1(10) ?
C56 N7 C35 C36 . . . . -173.5(7) ?
C33 C34 C35 N7 . . . . 179.1(6) ?
C33 C34 C35 C36 . . . . -0.3(9) ?
N7 C35 C36 C37 . . . . -178.4(6) ?
C34 C35 C36 C37 . . . . 1.1(10) ?
C35 C36 C37 C38 . . . . -0.5(10) ?
C36 C37 C38 C33 . . . . -0.9(10) ?
C36 C37 C38 C39 . . . . 177.2(6) ?
O3 C33 C38 C37 . . . . -179.7(6) ?
C34 C33 C38 C37 . . . . 1.7(9) ?
O3 C33 C38 C39 . . . . 2.2(9) ?
C34 C33 C38 C39 . . . . -176.4(6) ?
C40 N5 C39 C38 . . . . -179.9(6) ?
C37 C38 C39 N5 . . . . -175.6(6) ?
C33 C38 C39 N5 . . . . 2.4(10) ?
C39 N5 C40 C41 . . . . 47.0(9) ?
C39 N5 C40 C45 . . . . -137.3(6) ?
C45 C40 C41 C42 . . . . 0.6(10) ?
N5 C40 C41 C42 . . . . 176.4(6) ?
C40 C41 C42 C43 . . . . 0.0(11) ?
C40 C41 C42 C58 . . . . -178.5(7) ?
C41 C42 C43 C44 . . . . 0.4(11) ?
C58 C42 C43 C44 . . . . 178.9(7) ?
C41 C42 C43 C59 . . . . -177.9(7) ?
C58 C42 C43 C59 . . . . 0.6(12) ?
C42 C43 C44 C45 . . . . -1.5(10) ?
C59 C43 C44 C45 . . . . 176.9(6) ?
C43 C44 C45 C40 . . . . 2.1(9) ?
C43 C44 C45 N6 . . . . 179.2(6) ?
C41 C40 C45 C44 . . . . -1.6(9) ?
N5 C40 C45 C44 . . . . -177.6(5) ?
C41 C40 C45 N6 . . . . -178.8(6) ?
N5 C40 C45 N6 . . . . 5.2(8) ?
C46 N6 C45 C44 . . . . 7.0(9) ?
C46 N6 C45 C40 . . . . -175.9(6) ?
C45 N6 C46 C47 . . . . -177.8(6) ?
N6 C46 C47 C48 . . . . 177.3(6) ?
N6 C46 C47 C52 . . . . -1.5(9) ?
C46 C47 C48 C49 . . . . -177.6(6) ?
C52 C47 C48 C49 . . . . 1.3(10) ?
C47 C48 C49 C50 . . . . -0.3(11) ?
C63 N8 C50 C51 . . . . -0.8(10) ?
C61 N8 C50 C51 . . . . 173.3(7) ?
C63 N8 C50 C49 . . . . 179.1(6) ?
C61 N8 C50 C49 . . . . -6.7(10) ?
C48 C49 C50 N8 . . . . 179.6(6) ?
C48 C49 C50 C51 . . . . -0.4(10) ?
N8 C50 C51 C52 . . . . -179.9(6) ?
C49 C50 C51 C52 . . . . 0.1(10) ?
C50 C51 C52 O4 . . . . 179.0(6) ?
C50 C51 C52 C47 . . . . 0.9(10) ?
C46 C47 C52 O4 . . . . -0.8(9) ?
C48 C47 C52 O4 . . . . -179.7(6) ?
C46 C47 C52 C51 . . . . 177.4(6) ?
C48 C47 C52 C51 . . . . -1.5(9) ?
C35 N7 C54 C55 . . . . -88.1(9) ?
C56 N7 C54 C55 . . . . 86.8(9) ?
C35 N7 C56 C57 . . . . -88.4(8) ?
C54 N7 C56 C57 . . . . 96.7(7) ?
C50 N8 C61 C62 . . . . 93.5(9) ?
C63 N8 C61 C62 . . . . -92.1(9) ?
C50 N8 C63 C64 . . . . 83.9(9) ?
C61 N8 C63 C64 . . . . -90.6(8) ?
